data_1521170
loop_
_publ_author_name
'Hodges, J.P.'
'Short, S.'
'Mini, S.M.'
'Jorgensen, J.D.'
'Xiong, X.'
'Kimball, C.W.'
'Dabrowski, B.'

_publ_section_title
;
 Evolution of oxygen-vacancy ordered crystal structures in the perovskite
 series Srn Fen O3n-1 (n = 2, 4, 8 and infinity), and the relationship to
 electronic and magnetic properties
;
_journal_name_full 'Journal of Solid State Chemistry'
_journal_page_first 190
_journal_page_last 209
_journal_volume 151
_journal_year 2000
_chemical_formula_sum 'Fe8 O23 Sr8'
_chemical_name_systematic 'Sr8 Fe8 O23'
_space_group_IT_number 139
_symmetry_space_group_name_Hall '-I 4 2'
_symmetry_space_group_name_H-M 'I 4/m m m'
_cell_angle_alpha 90
_cell_angle_beta 90
_cell_angle_gamma 90
_cell_formula_units_Z 2
_cell_length_a 10.929
_cell_length_b 10.929
_cell_length_c 7.698
_cell_volume 919.473
_citation_journal_id_ASTM JSSCBI
_cod_data_source_file Hodges_JSSCBI_2000_1852.cif
_cod_data_source_block Fe8O23Sr8
_cod_original_cell_volume 919.4725
_cod_database_code 1521170

loop_
_symmetry_equiv_pos_as_xyz
x,y,z
-y,x,z
-x,-y,z
y,-x,z
x,-y,-z
y,x,-z
-x,y,-z
-y,-x,-z
-x,-y,-z
y,-x,-z
x,y,-z
-y,x,-z
-x,y,z
-y,-x,z
x,-y,z
y,x,z
x+1/2,y+1/2,z+1/2
-y+1/2,x+1/2,z+1/2
-x+1/2,-y+1/2,z+1/2
y+1/2,-x+1/2,z+1/2
x+1/2,-y+1/2,-z+1/2
y+1/2,x+1/2,-z+1/2
-x+1/2,y+1/2,-z+1/2
-y+1/2,-x+1/2,-z+1/2
-x+1/2,-y+1/2,-z+1/2
y+1/2,-x+1/2,-z+1/2
x+1/2,y+1/2,-z+1/2
-y+1/2,x+1/2,-z+1/2
-x+1/2,y+1/2,z+1/2
-y+1/2,-x+1/2,z+1/2
x+1/2,-y+1/2,z+1/2
y+1/2,x+1/2,z+1/2

loop_
_atom_site_label
_atom_site_type_symbol
_atom_site_fract_x
_atom_site_fract_y
_atom_site_fract_z
_atom_site_occupancy
_atom_site_U_iso_or_equiv
Fe2 Fe+3 0.25 0.25 0.25 1 0.0
O2 O-2 0.119 0.119 0.2224 1 0.0
Sr1 Sr+2 0.2577 0 0 1 0.0
Sr2 Sr+2 0.251 0 0.5 1 0.0
Fe1 Fe+4 0 0 0.25 1 0.0
O5 O-2 0.5 0 0 1 0.0
Fe3 Fe+4 0.5 0 0.25 1 0.0
O1 O-2 0 0 0.5 1 0.0
O4 O-2 0.1237 0.6237 0.25 1 0.0
O3 O-2 0.234 0.234 0.5 1 0.0
